data_4000741
loop_
_publ_author_name
'Laumann, Andreas'
'Boysen, Hans'
'Bremholm, Martin'
'Fehr, K. Thomas'
'Hoelzel, Markus'
'Holzapfel, Michael'

_publ_section_title
;
 Lithium Migration at High Temperatures in Li4Ti5O12Studied by Neutron
 Diffraction
;
_journal_issue 11
_journal_name_full 'Chemistry of Materials'
_journal_page_first 2753
_journal_paper_doi 10.1021/cm103332y
_journal_volume 23
_journal_year 2011
_chemical_formula_sum 'Li0.056 O0.165 Ti0.069'
_chemical_formula_weight 6.3
_chemical_name_systematic ' ?'
_space_group_IT_number 227
_symmetry_cell_setting cubic
_symmetry_space_group_name_Hall '-F 4vw 2vw 3'
_symmetry_space_group_name_H-M 'F d -3 m :2'
_cell_angle_alpha 90
_cell_angle_beta 90
_cell_angle_gamma 90
_cell_formula_units_Z 192
_cell_length_a 8.48212(10)
_cell_length_b 8.48212(10)
_cell_length_c 8.48212(10)
_cell_volume 610.258(12)
_computing_publication_material 'Jana2006 (Petricek, Dusek & Palatinus, 2006)'
_computing_structure_refinement 'Jana2006 (Petricek, Dusek & Palatinus, 2006)'
_diffrn_ambient_temperature 1173
_diffrn_radiation_probe neutron
_diffrn_radiation_type neutron
_diffrn_radiation_wavelength 1.5483
_exptl_absorpt_coefficient_mu 0.118
_exptl_crystal_density_diffrn 3.3071
_exptl_crystal_F_000 0
_pd_instr_location ' ?'
_pd_meas_2theta_range_inc 0.05
_pd_meas_2theta_range_max 157.900
_pd_meas_2theta_range_min 0.950
_pd_meas_number_of_points 3140
_pd_proc_2theta_range_inc 0.05
_pd_proc_2theta_range_max 157.9
_pd_proc_2theta_range_min 11.95
_pd_proc_ls_background_function '9 Legendre polynoms'
_pd_proc_ls_pref_orient_corr none
_pd_proc_ls_profile_function Pseudo-Voigt
_pd_proc_ls_prof_R_factor 0.0438
_pd_proc_ls_prof_wR_expected 0.0358
_pd_proc_ls_prof_wR_factor 0.0558
_refine_ls_number_constraints 2
_refine_ls_number_parameters 33
_refine_ls_number_restraints 0
_refine_ls_shift/su_max 0.0408
_refine_ls_shift/su_mean 0.0042
_refine_ls_weighting_scheme sigma
_cod_data_source_file cm103332y_si_006.cif
_cod_data_source_block Li4Ti5O12
_cod_original_cell_volume 610.258(13)
_cod_original_sg_symbol_Hall '-F 4abvw;2abvw;3'
_cod_original_sg_symbol_H-M 'F d -3 m'
_cod_database_code 4000741

loop_
_symmetry_equiv_pos_site_id
_symmetry_equiv_pos_as_xyz
1 x,y,z
2 -x+1/4,-y+1/4,z
3 -x+1/4,y,-z+1/4
4 x,-y+1/4,-z+1/4
5 z,x,y
6 z,-x+1/4,-y+1/4
7 -z+1/4,-x+1/4,y
8 -z+1/4,x,-y+1/4
9 y,z,x
10 -y+1/4,z,-x+1/4
11 y,-z+1/4,-x+1/4
12 -y+1/4,-z+1/4,x
13 y+3/4,x+3/4,-z
14 -y,-x,-z
15 y+3/4,-x,z+3/4
16 -y,x+3/4,z+3/4
17 x+3/4,z+3/4,-y
18 -x,z+3/4,y+3/4
19 -x,-z,-y
20 x+3/4,-z,y+3/4
21 z+3/4,y+3/4,-x
22 z+3/4,-y,x+3/4
23 -z,y+3/4,x+3/4
24 -z,-y,-x
25 -x,-y,-z
26 x+3/4,y+3/4,-z
27 x+3/4,-y,z+3/4
28 -x,y+3/4,z+3/4
29 -z,-x,-y
30 -z,x+3/4,y+3/4
31 z+3/4,x+3/4,-y
32 z+3/4,-x,y+3/4
33 -y,-z,-x
34 y+3/4,-z,x+3/4
35 -y,z+3/4,x+3/4
36 y+3/4,z+3/4,-x
37 -y+1/4,-x+1/4,z
38 y,x,z
39 -y+1/4,x,-z+1/4
40 y,-x+1/4,-z+1/4
41 -x+1/4,-z+1/4,y
42 x,-z+1/4,-y+1/4
43 x,z,y
44 -x+1/4,z,-y+1/4
45 -z+1/4,-y+1/4,x
46 -z+1/4,y,-x+1/4
47 z,-y+1/4,-x+1/4
48 z,y,x
49 x,y+1/2,z+1/2
50 -x+1/4,-y+3/4,z+1/2
51 -x+1/4,y+1/2,-z+3/4
52 x,-y+3/4,-z+3/4
53 z,x+1/2,y+1/2
54 z,-x+3/4,-y+3/4
55 -z+1/4,-x+3/4,y+1/2
56 -z+1/4,x+1/2,-y+3/4
57 y,z+1/2,x+1/2
58 -y+1/4,z+1/2,-x+3/4
59 y,-z+3/4,-x+3/4
60 -y+1/4,-z+3/4,x+1/2
61 y+3/4,x+1/4,-z+1/2
62 -y,-x+1/2,-z+1/2
63 y+3/4,-x+1/2,z+1/4
64 -y,x+1/4,z+1/4
65 x+3/4,z+1/4,-y+1/2
66 -x,z+1/4,y+1/4
67 -x,-z+1/2,-y+1/2
68 x+3/4,-z+1/2,y+1/4
69 z+3/4,y+1/4,-x+1/2
70 z+3/4,-y+1/2,x+1/4
71 -z,y+1/4,x+1/4
72 -z,-y+1/2,-x+1/2
73 -x,-y+1/2,-z+1/2
74 x+3/4,y+1/4,-z+1/2
75 x+3/4,-y+1/2,z+1/4
76 -x,y+1/4,z+1/4
77 -z,-x+1/2,-y+1/2
78 -z,x+1/4,y+1/4
79 z+3/4,x+1/4,-y+1/2
80 z+3/4,-x+1/2,y+1/4
81 -y,-z+1/2,-x+1/2
82 y+3/4,-z+1/2,x+1/4
83 -y,z+1/4,x+1/4
84 y+3/4,z+1/4,-x+1/2
85 -y+1/4,-x+3/4,z+1/2
86 y,x+1/2,z+1/2
87 -y+1/4,x+1/2,-z+3/4
88 y,-x+3/4,-z+3/4
89 -x+1/4,-z+3/4,y+1/2
90 x,-z+3/4,-y+3/4
91 x,z+1/2,y+1/2
92 -x+1/4,z+1/2,-y+3/4
93 -z+1/4,-y+3/4,x+1/2
94 -z+1/4,y+1/2,-x+3/4
95 z,-y+3/4,-x+3/4
96 z,y+1/2,x+1/2
97 x+1/2,y,z+1/2
98 -x+3/4,-y+1/4,z+1/2
99 -x+3/4,y,-z+3/4
100 x+1/2,-y+1/4,-z+3/4
101 z+1/2,x,y+1/2
102 z+1/2,-x+1/4,-y+3/4
103 -z+3/4,-x+1/4,y+1/2
104 -z+3/4,x,-y+3/4
105 y+1/2,z,x+1/2
106 -y+3/4,z,-x+3/4
107 y+1/2,-z+1/4,-x+3/4
108 -y+3/4,-z+1/4,x+1/2
109 y+1/4,x+3/4,-z+1/2
110 -y+1/2,-x,-z+1/2
111 y+1/4,-x,z+1/4
112 -y+1/2,x+3/4,z+1/4
113 x+1/4,z+3/4,-y+1/2
114 -x+1/2,z+3/4,y+1/4
115 -x+1/2,-z,-y+1/2
116 x+1/4,-z,y+1/4
117 z+1/4,y+3/4,-x+1/2
118 z+1/4,-y,x+1/4
119 -z+1/2,y+3/4,x+1/4
120 -z+1/2,-y,-x+1/2
121 -x+1/2,-y,-z+1/2
122 x+1/4,y+3/4,-z+1/2
123 x+1/4,-y,z+1/4
124 -x+1/2,y+3/4,z+1/4
125 -z+1/2,-x,-y+1/2
126 -z+1/2,x+3/4,y+1/4
127 z+1/4,x+3/4,-y+1/2
128 z+1/4,-x,y+1/4
129 -y+1/2,-z,-x+1/2
130 y+1/4,-z,x+1/4
131 -y+1/2,z+3/4,x+1/4
132 y+1/4,z+3/4,-x+1/2
133 -y+3/4,-x+1/4,z+1/2
134 y+1/2,x,z+1/2
135 -y+3/4,x,-z+3/4
136 y+1/2,-x+1/4,-z+3/4
137 -x+3/4,-z+1/4,y+1/2
138 x+1/2,-z+1/4,-y+3/4
139 x+1/2,z,y+1/2
140 -x+3/4,z,-y+3/4
141 -z+3/4,-y+1/4,x+1/2
142 -z+3/4,y,-x+3/4
143 z+1/2,-y+1/4,-x+3/4
144 z+1/2,y,x+1/2
145 x+1/2,y+1/2,z
146 -x+3/4,-y+3/4,z
147 -x+3/4,y+1/2,-z+1/4
148 x+1/2,-y+3/4,-z+1/4
149 z+1/2,x+1/2,y
150 z+1/2,-x+3/4,-y+1/4
151 -z+3/4,-x+3/4,y
152 -z+3/4,x+1/2,-y+1/4
153 y+1/2,z+1/2,x
154 -y+3/4,z+1/2,-x+1/4
155 y+1/2,-z+3/4,-x+1/4
156 -y+3/4,-z+3/4,x
157 y+1/4,x+1/4,-z
158 -y+1/2,-x+1/2,-z
159 y+1/4,-x+1/2,z+3/4
160 -y+1/2,x+1/4,z+3/4
161 x+1/4,z+1/4,-y
162 -x+1/2,z+1/4,y+3/4
163 -x+1/2,-z+1/2,-y
164 x+1/4,-z+1/2,y+3/4
165 z+1/4,y+1/4,-x
166 z+1/4,-y+1/2,x+3/4
167 -z+1/2,y+1/4,x+3/4
168 -z+1/2,-y+1/2,-x
169 -x+1/2,-y+1/2,-z
170 x+1/4,y+1/4,-z
171 x+1/4,-y+1/2,z+3/4
172 -x+1/2,y+1/4,z+3/4
173 -z+1/2,-x+1/2,-y
174 -z+1/2,x+1/4,y+3/4
175 z+1/4,x+1/4,-y
176 z+1/4,-x+1/2,y+3/4
177 -y+1/2,-z+1/2,-x
178 y+1/4,-z+1/2,x+3/4
179 -y+1/2,z+1/4,x+3/4
180 y+1/4,z+1/4,-x
181 -y+3/4,-x+3/4,z
182 y+1/2,x+1/2,z
183 -y+3/4,x+1/2,-z+1/4
184 y+1/2,-x+3/4,-z+1/4
185 -x+3/4,-z+3/4,y
186 x+1/2,-z+3/4,-y+1/4
187 x+1/2,z+1/2,y
188 -x+3/4,z+1/2,-y+1/4
189 -z+3/4,-y+3/4,x
190 -z+3/4,y+1/2,-x+1/4
191 z+1/2,-y+3/4,-x+1/4
192 z+1/2,y+1/2,x

loop_
_atom_site_label
_atom_site_type_symbol
_atom_site_fract_x
_atom_site_fract_y
_atom_site_fract_z
_atom_site_adp_type
_atom_site_U_iso_or_equiv
_atom_site_symmetry_multiplicity
_atom_site_occupancy
_atom_site_calc_flag
Li1 Li 0.125 0.125 0.125 Uani 0.0368(15) 8 0.86(2) d
Li2 Li 0.5 0.5 0.5 Uiso 0.0271(5) 16 0.1667 d
Ti1 Ti 0.5 0.5 0.5 Uiso 0.0271(5) 16 0.8333 d
O1 O 0.26299(5) 0.26299(5) 0.26299(5) Uani 0.02787(13) 32 1 d
Li Li 0.043(8) 0.043(8) 0.043(8) Uiso 0.036756(9) 32 0.034(6) d

loop_
_atom_site_aniso_label
_atom_site_aniso_type_symbol
_atom_site_aniso_U_11
_atom_site_aniso_U_22
_atom_site_aniso_U_33
_atom_site_aniso_U_12
_atom_site_aniso_U_13
_atom_site_aniso_U_23
Li1 Li 0.037(3) 0.037(3) 0.037(3) 0 0 0
O1 O 0.0279(2) 0.0279(2) 0.0279(2) -0.0044(2) -0.0044(2) -0.0044(2)

loop_
_atom_type_symbol
_atom_type_scat_length_neutron
_atom_type_scat_source
Li -1.900 International_Tables_Vol_C
Ti -3.438 International_Tables_Vol_C
O 5.803 International_Tables_Vol_C

loop_
_geom_bond_atom_site_label_1
_geom_bond_atom_site_label_2
_geom_bond_site_symmetry_2
_geom_bond_distance
_geom_bond_publ_flag
Li1 O1 . 2.0272(5) yes
Li1 O1 2_555 2.0272(5) yes
Li1 O1 3_555 2.0272(5) yes
Li1 O1 4_555 2.0272(5) yes
Li1 Li . 1.20(7) yes
Li1 Li 2_555 1.20(7) yes
Li1 Li 3_555 1.20(7) yes
Li1 Li 4_555 1.20(7) yes
Li1 Li 157_555 2.47(7) yes
Li1 Li 14_555 2.47(7) yes
Li1 Li 111_555 2.47(7) yes
Li1 Li 64_555 2.47(7) yes
Li2 Ti1 . 0 yes
Li2 O1 146_555 2.0164(5) yes
Li2 O1 99_555 2.0164(5) yes
Li2 O1 52_555 2.0164(5) yes
Li2 O1 157_556 2.0164(5) yes
Li2 O1 111_565 2.0164(5) yes
Li2 O1 64_655 2.0164(5) yes
Ti1 O1 146_555 2.0164(5) yes
Ti1 O1 99_555 2.0164(5) yes
Ti1 O1 52_555 2.0164(5) yes
Ti1 O1 157_556 2.0164(5) yes
Ti1 O1 111_565 2.0164(5) yes
Ti1 O1 64_655 2.0164(5) yes
O1 O1 146_555 2.6873(6) yes
O1 O1 99_555 2.6873(6) yes
O1 O1 52_555 2.6873(6) yes
O1 Li 2_555 1.98(7) yes
O1 Li 3_555 1.98(7) yes
O1 Li 4_555 1.98(7) yes
O1 Li 157_555 2.62(7) yes
O1 Li 111_555 2.62(7) yes
O1 Li 64_555 2.62(7) yes
Li Li 2_555 1.96(10) yes
Li Li 3_555 1.96(10) yes
Li Li 4_555 1.96(10) yes
Li Li 14_555 1.28(10) yes
